data_1513832
loop_
_publ_author_name
'Tron, Arnaud'
'Thornton, Peter J.'
'Rocher, Mathias'
'Jacquot de Rouville, Henri-Pierre'
'Desvergne, Jean-Pierre'
'Kauffmann, Brice'
'Buffeteau, Thierry'
'Cavagnat, Dominique'
'Tucker, James H. R.'
'McClenaghan, Nathan D.'

_publ_section_title
;
 Formation of a hydrogen-bonded barbiturate [2]-rotaxane.
;
_journal_issue 5
_journal_name_full 'Organic letters'
_journal_page_first 1358
_journal_page_last 1361
_journal_paper_doi 10.1021/ol500099u
_journal_volume 16
_journal_year 2014
_chemical_formula_sum 'C46.5 H62 N8 O8'
_chemical_formula_weight 861.04
_chemical_name_systematic
;
 ?
;
_space_group_crystal_system triclinic
_space_group_IT_number 2
_space_group_name_Hall '-P 1'
_space_group_name_H-M_alt 'P -1'
_symmetry_space_group_name_Hall '-P 1'
_symmetry_space_group_name_H-M 'P -1'
_atom_sites_solution_hydrogens geom
_audit_creation_method SHELXL-2013
_cell_angle_alpha 89.40(3)
_cell_angle_beta 85.20(3)
_cell_angle_gamma 83.07(3)
_cell_formula_units_Z 4
_cell_length_a 12.036(2)
_cell_length_b 16.670(3)
_cell_length_c 24.484(5)
_cell_measurement_temperature 213(2)
_cell_volume 4859.5(16)
_computing_cell_refinement 'Crystal Clear 1.36'
_computing_data_collection 'Crystal Clear 1.36'
_computing_data_reduction 'Crystal Clear 1.36'
_computing_structure_refinement 'SHELXL-2013 (Sheldrick, 2013)'
_computing_structure_solution 'SHELXD (Sheldrick, 2008)'
_diffrn_ambient_temperature 213(2)
_diffrn_measured_fraction_theta_full 0.267
_diffrn_measured_fraction_theta_max 0.991
_diffrn_measurement_device_type 'rotating anode'
_diffrn_measurement_method 'omega scans'
_diffrn_radiation_type CuK\a
_diffrn_radiation_wavelength 1.54178
_diffrn_reflns_av_R_equivalents 0.1798
_diffrn_reflns_av_unetI/netI 0.1471
_diffrn_reflns_Laue_measured_fraction_full 0.267
_diffrn_reflns_Laue_measured_fraction_max 0.991
_diffrn_reflns_limit_h_max 9
_diffrn_reflns_limit_h_min -9
_diffrn_reflns_limit_k_max 12
_diffrn_reflns_limit_k_min -12
_diffrn_reflns_limit_l_max 18
_diffrn_reflns_limit_l_min -18
_diffrn_reflns_number 36655
_diffrn_reflns_point_group_measured_fraction_full 0.267
_diffrn_reflns_point_group_measured_fraction_max 0.991
_diffrn_reflns_theta_full 67.679
_diffrn_reflns_theta_max 36.697
_diffrn_reflns_theta_min 6.697
_exptl_absorpt_coefficient_mu 0.661
_exptl_crystal_density_diffrn 1.177
_exptl_crystal_F_000 1844
_exptl_crystal_size_max 0.01
_exptl_crystal_size_mid 0.01
_exptl_crystal_size_min 0.005
_refine_diff_density_max 0.419
_refine_diff_density_min -0.381
_refine_diff_density_rms 0.100
_refine_ls_extinction_coef 0.0018(7)
_refine_ls_extinction_expression Fc^*^=kFc[1+0.001xFc^2^\l^3^/sin(2\q)]^-1/4^
_refine_ls_extinction_method SHELXL
_refine_ls_goodness_of_fit_ref 1.512
_refine_ls_hydrogen_treatment constr
_refine_ls_matrix_type full
_refine_ls_number_parameters 962
_refine_ls_number_reflns 4695
_refine_ls_number_restraints 2
_refine_ls_restrained_S_all 1.512
_refine_ls_R_factor_all 0.2336
_refine_ls_R_factor_gt 0.1779
_refine_ls_shift/su_max 0.030
_refine_ls_shift/su_mean 0.014
_refine_ls_structure_factor_coef Fsqd
_refine_ls_weighting_details 'w=1/[\s^2^(Fo^2^)+(0.2000P)^2^] where P=(Fo^2^+2Fc^2^)/3'
_refine_ls_weighting_scheme calc
_refine_ls_wR_factor_gt 0.3994
_refine_ls_wR_factor_ref 0.4302
_reflns_Friedel_coverage 0.000
_reflns_number_gt 2621
_reflns_number_total 4695
_reflns_threshold_expression 'I > 2\s(I)'
_cod_data_source_file ol500099u_si_001.cif
_cod_data_source_block test
_cod_original_cell_volume 4859.4(17)
_cod_original_formula_sum 'C46.50 H62 N8 O8'
_cod_database_code 1513832
_shelx_space_group_comment
;
The symmetry employed for this shelxl refinement is uniquely defined
by the following loop, which should always be used as a source of
symmetry information in preference to the above space-group names.
They are only intended as comments.
;
_shelxl_version_number 2013-4

loop_
_space_group_symop_operation_xyz
'x, y, z'
'-x, -y, -z'

loop_
_atom_site_label
_atom_site_type_symbol
_atom_site_fract_x
_atom_site_fract_y
_atom_site_fract_z
_atom_site_U_iso_or_equiv
_atom_site_adp_type
_atom_site_occupancy
_atom_site_site_symmetry_order
_atom_site_calc_flag
_atom_site_refinement_flags_posn
_atom_site_refinement_flags_adp
O1 O 0.7597(9) 0.8651(8) 0.0377(7) 0.126(5) Uani 1 1 d . .
O2 O 0.8061(9) 1.1134(11) 0.1077(5) 0.121(5) Uani 1 1 d . .
N2 N 0.8237(13) 0.8685(9) 0.1206(10) 0.104(5) Uani 1 1 d . .
H2 H 0.8250 0.8168 0.1216 0.124 Uiso 1 1 calc R U
O13 O 0.3087(9) 0.6906(9) 0.5324(8) 0.130(6) Uani 1 1 d . .
O14 O 0.2651(9) 0.5051(11) 0.4030(5) 0.117(5) Uani 1 1 d . .
O5 O 0.5597(13) 0.6043(11) 0.0561(6) 0.165(6) Uani 1 1 d . .
C007 C 0.733(3) 1.134(3) -0.0350(15) 0.097(10) Uiso 1 1 d . .
N16 N 0.7024(16) 1.0652(19) -0.0261(8) 0.115(6) Uani 1 1 d . .
N1 N 0.7935(11) 0.9881(15) 0.0777(7) 0.115(6) Uani 1 1 d . .
H1 H 0.7830 1.0115 0.0467 0.138 Uiso 1 1 calc R U
N4 N 0.6819(17) 0.6896(11) 0.0705(10) 0.120(6) Uani 1 1 d . .
H4 H 0.7000 0.7365 0.0613 0.144 Uiso 1 1 calc R U
C011 C 0.552(2) 0.714(2) -0.0053(12) 0.115(8) Uiso 1 1 d . .
N5 N 0.809(2) 1.1612(11) -0.0015(8) 0.122(9) Uani 1 1 d . .
H5 H 0.7989 1.1545 0.0333 0.146 Uiso 1 1 calc R U
O4 O 0.4507(15) 0.9606(11) -0.0947(8) 0.138(7) Uani 1 1 d . .
C014 C 0.862(2) 0.9912(17) 0.1641(9) 0.100(7) Uani 1 1 d . .
N7 N 0.1831(18) 0.4850(13) 0.2820(8) 0.136(6) Uani 1 1 d . .
H7 H 0.2012 0.4879 0.3151 0.163 Uiso 1 1 calc R U
N14 N 0.488(2) 0.6160(13) 0.2471(8) 0.145(7) Uiso 1 1 d . .
H14 H 0.5209 0.5798 0.2675 0.174 Uiso 1 1 calc R U
O6 O 0.9185(14) 1.2262(12) -0.0683(9) 0.166(9) Uani 1 1 d . .
N12 N 0.2017(17) 0.4893(14) 0.5518(12) 0.124(8) Uani 1 1 d . .
C019 C 0.5648(14) 0.7978(18) -0.0075(11) 0.112(7) Uani 1 1 d . .
H019 H 0.6002 0.8250 0.0177 0.134 Uiso 1 1 calc R U
N6 N 0.9896(15) 0.6980(10) 0.1649(8) 0.135(6) Uiso 1 1 d . .
H6 H 1.0197 0.7195 0.1361 0.162 Uiso 1 1 calc R U
O9 O -0.0500(15) 0.3577(12) 0.5163(10) 0.174(10) Uani 1 1 d . .
C022 C 0.695(3) 1.1866(17) -0.0739(17) 0.119(11) Uani 1 1 d . .
H022 H 0.7164 1.2384 -0.0771 0.143 Uiso 1 1 calc R U
C023 C 0.230(2) 0.5011(19) 0.6005(14) 0.106(9) Uani 1 1 d . .
C024 C 0.452(2) 0.712(3) -0.0884(19) 0.17(2) Uani 1 1 d . .
N13 N 0.309(2) 0.5577(14) 0.6037(8) 0.145(7) Uani 1 1 d . .
H13 H 0.3005 0.6008 0.5841 0.174 Uiso 1 1 calc R U
C026 C 0.901(3) 1.1990(17) -0.0226(15) 0.107(10) Uani 1 1 d . .
C027 C 0.624(3) 1.160(2) -0.1076(13) 0.142(11) Uani 1 1 d . .
H027 H 0.6017 1.1920 -0.1369 0.171 Uiso 1 1 calc R U
C028 C 0.8572(18) 0.904(2) 0.1644(14) 0.081(8) Uiso 1 1 d . .
N3 N 0.6004(17) 0.9617(15) -0.0470(7) 0.120(7) Uani 1 1 d . .
H3 H 0.6409 0.9344 -0.0243 0.144 Uiso 1 1 calc R U
C030 C 0.318(2) 0.6722(19) 0.4853(17) 0.108(10) Uiso 1 1 d . .
C031 C 1.234(2) 0.862(2) 0.2469(11) 0.147(9) Uani 1 1 d . .
H03A H 1.3057 0.8306 0.2379 0.176 Uiso 1 1 calc R U
H03B H 1.2140 0.8921 0.2142 0.176 Uiso 1 1 calc R U
C032 C 0.394(3) 0.594(2) 0.2277(18) 0.159(11) Uani 1 1 d . .
C033 C 0.0586(19) 0.4132(17) 0.377(2) 0.123(10) Uani 1 1 d . .
H033 H 0.0907 0.4598 0.3836 0.148 Uiso 1 1 calc R U
C034 C 0.8113(18) 1.044(2) 0.1135(12) 0.083(8) Uiso 1 1 d . .
N10 N 0.2953(12) 0.6060(14) 0.4655(8) 0.120(6) Uani 1 1 d . .
H10 H 0.2791 0.5740 0.4920 0.144 Uiso 1 1 calc R U
O3 O 0.8857(10) 0.8652(9) 0.2071(7) 0.135(5) Uani 1 1 d . .
C037 C 0.5830(18) 1.087(3) -0.1006(12) 0.117(8) Uani 1 1 d . .
H037 H 0.5292 1.0687 -0.1211 0.140 Uiso 1 1 calc R U
C038 C 0.719(2) 0.5836(16) 0.1342(11) 0.133(9) Uiso 1 1 d . .
H038 H 0.6596 0.5570 0.1254 0.160 Uiso 1 1 calc R U
C039 C 0.357(2) 0.727(2) 0.4346(14) 0.104(8) Uani 1 1 d . .
C040 C 0.895(2) 0.6578(15) 0.1572(11) 0.107(8) Uiso 1 1 d . .
O7 O 1.0116(12) 0.6689(9) 0.2552(6) 0.157(6) Uani 1 1 d . .
C042 C 0.474(2) 0.6160(15) 0.6267(11) 0.179(10) Uiso 1 1 d . .
H04A H 0.5282 0.6004 0.5961 0.215 Uiso 1 1 calc R U
H04B H 0.4303 0.6660 0.6165 0.215 Uiso 1 1 calc R U
C043 C 0.632(4) 1.044(2) -0.0595(17) 0.102(9) Uiso 1 1 d . .
C044 C 0.197(2) 0.4666(17) 0.6483(13) 0.143(9) Uiso 1 1 d . .
H044 H 0.2209 0.4796 0.6819 0.172 Uiso 1 1 calc R U
C045 C 0.5516(16) 0.6567(14) 0.4470(10) 0.170(10) Uani 1 1 d . .
H04C H 0.6272 0.6618 0.4549 0.254 Uiso 1 1 calc R U
H04D H 0.5520 0.6349 0.4108 0.254 Uiso 1 1 calc R U
H04E H 0.5194 0.6211 0.4732 0.254 Uiso 1 1 calc R U
N9 N 0.3250(17) 0.6179(14) 0.3717(11) 0.154(11) Uiso 1 1 d . .
H9 H 0.3294 0.6008 0.3385 0.184 Uiso 1 1 calc R U
C047 C 0.390(3) 0.5483(17) 0.6339(14) 0.124(10) Uiso 1 1 d . .
N8 N 0.1026(17) 0.4200(10) 0.4948(10) 0.130(6) Uiso 1 1 d . .
H8 H 0.1425 0.4388 0.4679 0.155 Uiso 1 1 calc R U
C049 C 0.496(2) 0.6742(17) -0.0469(14) 0.123(9) Uani 1 1 d . .
H049 H 0.4924 0.6190 -0.0436 0.147 Uiso 1 1 calc R U
C050 C 0.971(3) 1.2030(17) 0.0243(16) 0.158(11) Uani 1 1 d . .
H05A H 1.0240 1.1547 0.0255 0.189 Uiso 1 1 calc R U
H05B H 0.9234 1.2070 0.0585 0.189 Uiso 1 1 calc R U
N15 N 0.8282(19) 0.6908(11) 0.1201(7) 0.130(6) Uani 1 1 d . .
O12 O 0.3885(13) 0.7316(11) 0.3450(9) 0.158(7) Uani 1 1 d . .
O100 O 0.4174(11) 0.4977(12) 0.6691(7) 0.189(8) Uani 1 1 d . .
C054 C 0.519(3) 0.923(2) -0.0654(12) 0.131(12) Uani 1 1 d . .
C055 C 1.0598(17) 0.9856(13) 0.1157(10) 0.162(10) Uani 1 1 d . .
H05C H 1.1352 0.9968 0.1193 0.243 Uiso 1 1 calc R U
H05D H 1.0311 1.0146 0.0848 0.243 Uiso 1 1 calc R U
H05E H 1.0595 0.9287 0.1102 0.243 Uiso 1 1 calc R U
C056 C 0.9857(18) 1.0123(14) 0.1677(10) 0.142(9) Uani 1 1 d . .
H05F H 0.9843 1.0701 0.1726 0.170 Uiso 1 1 calc R U
H05G H 1.0172 0.9853 0.1992 0.170 Uiso 1 1 calc R U
O8 O 0.0521(15) 0.4388(10) 0.2317(9) 0.187(7) Uani 1 1 d . .
C058 C 0.515(3) 0.834(2) -0.0545(16) 0.114(9) Uiso 1 1 d . .
C059 C 0.4664(17) 0.796(3) -0.0949(10) 0.156(12) Uani 1 1 d . .
H059 H 0.4438 0.8240 -0.1258 0.187 Uiso 1 1 calc R U
O11 O 0.5117(14) 0.7263(11) 0.2002(8) 0.190(8) Uani 1 1 d . .
N11 N 0.330(3) 0.5561(17) 0.2644(12) 0.183(12) Uani 1 1 d . .
C062 C 0.738(3) 0.657(2) 0.1071(14) 0.131(11) Uiso 1 1 d . .
C063 C 0.7961(15) 1.0327(13) 0.2116(10) 0.124(8) Uani 1 1 d . .
H06A H 0.8021 1.0901 0.2089 0.149 Uiso 1 1 calc R U
H06B H 0.8283 1.0130 0.2450 0.149 Uiso 1 1 calc R U
C064 C 0.597(3) 0.667(2) 0.0413(16) 0.150(11) Uiso 1 1 d . .
C065 C 1.1330(16) 0.7592(15) 0.2074(10) 0.131(8) Uani 1 1 d . .
H06C H 1.2030 0.7259 0.1965 0.157 Uiso 1 1 calc R U
H06D H 1.1190 0.7990 0.1789 0.157 Uiso 1 1 calc R U
C066 C 1.145(2) 0.8012(16) 0.2592(11) 0.152(10) Uani 1 1 d . .
H06E H 1.1694 0.7624 0.2867 0.182 Uiso 1 1 calc R U
H06F H 1.0730 0.8300 0.2728 0.182 Uiso 1 1 calc R U
C067 C 0.054(3) 0.395(3) 0.324(2) 0.138(11) Uani 1 1 d . .
C068 C 0.134(3) 0.434(2) 0.5458(19) 0.145(11) Uiso 1 1 d . .
C069 C 1.032(2) 1.277(3) 0.0164(12) 0.198(15) Uani 1 1 d . .
H06G H 0.9784 1.3249 0.0227 0.237 Uiso 1 1 calc R U
H06H H 1.0640 1.2783 -0.0212 0.237 Uiso 1 1 calc R U
C070 C 0.382(3) 0.673(2) -0.1319(19) 0.21(2) Uani 1 1 d . .
C071 C 0.5366(19) 0.6335(15) 0.6745(9) 0.163(9) Uani 1 1 d . .
H07A H 0.5721 0.5834 0.6891 0.196 Uiso 1 1 calc R U
H07B H 0.4852 0.6601 0.7032 0.196 Uiso 1 1 calc R U
C072 C 0.023(2) 0.372(2) 0.423(3) 0.121(10) Uiso 1 1 d . .
C073 C 0.223(3) 0.536(2) 0.1881(18) 0.174(11) Uani 1 1 d . .
H073 H 0.1630 0.5137 0.1754 0.209 Uiso 1 1 calc R U
C074 C 0.7857(17) 0.909(2) 0.0719(13) 0.080(8) Uiso 1 1 d . .
C075 C 0.474(2) 0.5944(13) -0.1508(10) 0.171(10) Uani 1 1 d . .
H07C H 0.5395 0.6127 -0.1696 0.256 Uiso 1 1 calc R U
H07D H 0.4407 0.5608 -0.1749 0.256 Uiso 1 1 calc R U
H07E H 0.4948 0.5639 -0.1190 0.256 Uiso 1 1 calc R U
C076 C 0.785(2) 0.5522(13) 0.1716(9) 0.140(8) Uani 1 1 d . .
H076 H 0.7672 0.5056 0.1897 0.168 Uiso 1 1 calc R U
C077 C -0.039(2) 0.282(3) 0.356(3) 0.170(16) Uani 1 1 d . .
C078 C 0.295(2) 0.8084(17) 0.4460(10) 0.129(9) Uani 1 1 d . .
H07F H 0.3270 0.8481 0.4221 0.155 Uiso 1 1 calc R U
H07G H 0.3013 0.8235 0.4837 0.155 Uiso 1 1 calc R U
C079 C 0.734(2) 0.792(2) 0.3257(13) 0.176(11) Uani 1 1 d . .
H07H H 0.8074 0.7672 0.3106 0.212 Uiso 1 1 calc R U
H07I H 0.7139 0.7608 0.3580 0.212 Uiso 1 1 calc R U
C080 C 0.6693(18) 1.0200(11) 0.2160(8) 0.141(8) Uiso 1 1 d . .
H08A H 0.6328 1.0442 0.2492 0.211 Uiso 1 1 calc R U
H08B H 0.6625 0.9632 0.2163 0.211 Uiso 1 1 calc R U
H08C H 0.6346 1.0448 0.1851 0.211 Uiso 1 1 calc R U
C081 C 0.879(2) 0.5845(15) 0.1853(9) 0.134(8) Uiso 1 1 d . .
H081 H 0.9275 0.5608 0.2102 0.161 Uiso 1 1 calc R U
C082 C 1.131(3) 1.2775(16) 0.0575(15) 0.208(17) Uani 1 1 d . .
H08D H 1.1818 1.2278 0.0523 0.250 Uiso 1 1 calc R U
H08E H 1.1737 1.3220 0.0473 0.250 Uiso 1 1 calc R U
C083 C 0.169(2) 0.8055(13) 0.4356(8) 0.155(9) Uani 1 1 d . .
H08F H 0.1279 0.8582 0.4413 0.232 Uiso 1 1 calc R U
H08G H 0.1373 0.7678 0.4606 0.232 Uiso 1 1 calc R U
H08H H 0.1640 0.7886 0.3986 0.232 Uiso 1 1 calc R U
C084 C 0.349(2) 0.686(3) 0.3839(14) 0.128(12) Uani 1 1 d . .
C085 C 0.091(2) 0.3905(19) 0.5913(19) 0.164(12) Uani 1 1 d . .
H085 H 0.0437 0.3516 0.5868 0.197 Uiso 1 1 calc R U
C086 C 0.485(2) 0.7357(15) 0.4500(9) 0.151(9) Uiso 1 1 d . .
H08I H 0.5193 0.7725 0.4246 0.181 Uiso 1 1 calc R U
H08J H 0.4833 0.7575 0.4867 0.181 Uiso 1 1 calc R U
C087 C 0.292(3) 0.5763(19) 0.1532(13) 0.169(12) Uani 1 1 d . .
H087 H 0.2765 0.5850 0.1169 0.203 Uiso 1 1 calc R U
C088 C 0.2885(18) 0.5695(17) 0.4186(14) 0.097(8) Uiso 1 1 d . .
C089 C 0.000(3) 0.330(4) 0.3105(17) 0.165(13) Uani 1 1 d . .
H089 H -0.0100 0.3183 0.2744 0.198 Uiso 1 1 calc R U
C090 C 0.356(4) 0.7246(18) -0.1799(14) 0.32(4) Uani 1 1 d . .
H09A H 0.4244 0.7409 -0.1973 0.474 Uiso 1 1 calc R U
H09B H 0.3063 0.7717 -0.1680 0.474 Uiso 1 1 calc R U
H09C H 0.3210 0.6947 -0.2054 0.474 Uiso 1 1 calc R U
C091 C 0.121(3) 0.4078(17) 0.6418(16) 0.173(12) Uani 1 1 d . .
H091 H 0.0927 0.3811 0.6724 0.208 Uiso 1 1 calc R U
C092 C 0.011(3) 0.3785(16) 0.4798(16) 0.130(9) Uani 1 1 d . .
C093 C 1.230(3) 1.198(2) 0.1670(13) 0.168(11) Uani 1 1 d . .
H09D H 1.2692 1.1772 0.1328 0.201 Uiso 1 1 calc R U
H09E H 1.1670 1.1676 0.1754 0.201 Uiso 1 1 calc R U
C094 C 0.6330(19) 0.6956(19) 0.2699(9) 0.136(9) Uani 1 1 d . .
H09F H 0.7002 0.6719 0.2485 0.163 Uiso 1 1 calc R U
H09G H 0.6280 0.6656 0.3040 0.163 Uiso 1 1 calc R U
C095 C 0.541(3) 0.683(2) 0.2414(13) 0.145(10) Uiso 1 1 d . .
C096 C 0.246(4) 0.5279(19) 0.242(2) 0.140(10) Uiso 1 1 d . .
C097 C 0.382(3) 0.6034(15) 0.1719(14) 0.132(10) Uiso 1 1 d . .
H097 H 0.4343 0.6273 0.1489 0.158 Uiso 1 1 calc R U
C098 C 0.291(2) 0.6391(16) -0.0963(11) 0.210(13) Uani 1 1 d . .
H09H H 0.2491 0.6085 -0.1185 0.315 Uiso 1 1 calc R U
H09I H 0.2414 0.6826 -0.0788 0.315 Uiso 1 1 calc R U
H09J H 0.3238 0.6046 -0.0688 0.315 Uiso 1 1 calc R U
C099 C 1.090(2) 1.2858(17) 0.1193(17) 0.206(13) Uani 1 1 d . .
H09K H 1.0449 1.2427 0.1292 0.248 Uiso 1 1 calc R U
H09L H 1.0421 1.3366 0.1248 0.248 Uiso 1 1 calc R U
C100 C 0.650(2) 0.782(2) 0.2838(14) 0.180(11) Uani 1 1 d . .
H10A H 0.5780 0.8099 0.2974 0.216 Uiso 1 1 calc R U
H10B H 0.6740 0.8083 0.2502 0.216 Uiso 1 1 calc R U
C101 C -0.200(3) 0.2330(17) 0.3072(14) 0.231(18) Uani 1 1 d . .
H10C H -0.2544 0.2685 0.3293 0.347 Uiso 1 1 calc R U
H10D H -0.2331 0.1855 0.2983 0.347 Uiso 1 1 calc R U
H10E H -0.1781 0.2602 0.2740 0.347 Uiso 1 1 calc R U
C102 C 0.748(5) 0.880(2) 0.3453(14) 0.27(2) Uani 1 1 d . .
H10F H 0.6757 0.9079 0.3586 0.330 Uiso 1 1 calc R U
H10G H 0.7786 0.9107 0.3149 0.330 Uiso 1 1 calc R U
C103 C 0.097(4) 0.439(2) 0.2749(19) 0.141(11) Uiso 1 1 d . .
C104 C -0.100(4) 0.209(3) 0.3382(15) 0.164(12) Uani 1 1 d . .
C105 C 0.741(5) 0.822(3) 0.5585(18) 0.31(3) Uiso 1 1 d D .
H10H H 0.6780 0.8193 0.5365 0.371 Uiso 1 1 calc R U
H10I H 0.7894 0.7713 0.5514 0.371 Uiso 1 1 calc R U
C106 C -0.023(2) 0.1525(17) 0.3066(11) 0.182(10) Uani 1 1 d . .
H10J H 0.0429 0.1383 0.3259 0.273 Uiso 1 1 calc R U
H10K H -0.0019 0.1761 0.2719 0.273 Uiso 1 1 calc R U
H10L H -0.0578 0.1049 0.3006 0.273 Uiso 1 1 calc R U
C108 C 0.634(2) 0.693(2) 0.6536(15) 0.200(13) Uani 1 1 d . .
H10M H 0.6740 0.7024 0.6854 0.240 Uiso 1 1 calc R U
H10N H 0.6876 0.6616 0.6280 0.240 Uiso 1 1 calc R U
C109 C 1.278(3) 1.054(3) 0.2418(14) 0.24(2) Uani 1 1 d . .
H10O H 1.2493 1.0355 0.2089 0.283 Uiso 1 1 calc R U
H10P H 1.2186 1.0860 0.2635 0.283 Uiso 1 1 calc R U
C111 C 1.368(3) 1.095(3) 0.230(2) 0.25(2) Uani 1 1 d . .
H11A H 1.4158 1.0706 0.1989 0.295 Uiso 1 1 calc R U
H11B H 1.4118 1.0970 0.2609 0.295 Uiso 1 1 calc R U
C113 C 1.039(2) 0.7066(14) 0.2124(12) 0.112(8) Uiso 1 1 d . .
C114 C 1.189(3) 1.283(2) 0.1605(16) 0.212(15) Uani 1 1 d . .
H11C H 1.2494 1.3121 0.1450 0.254 Uiso 1 1 calc R U
H11D H 1.1606 1.3065 0.1956 0.254 Uiso 1 1 calc R U
C115 C -0.030(3) 0.305(3) 0.4086(18) 0.20(2) Uani 1 1 d . .
H115 H -0.0611 0.2753 0.4369 0.243 Uiso 1 1 calc R U
C118 C -0.141(3) 0.158(2) 0.3894(15) 0.252(17) Uani 1 1 d . .
H11E H -0.1896 0.1931 0.4144 0.378 Uiso 1 1 calc R U
H11F H -0.0771 0.1348 0.4074 0.378 Uiso 1 1 calc R U
H11G H -0.1810 0.1163 0.3773 0.378 Uiso 1 1 calc R U
C119 C 0.696(3) 0.814(2) 0.612(2) 0.27(2) Uani 1 1 d D .
H11H H 0.6661 0.8685 0.6234 0.320 Uiso 1 1 calc R U
H11I H 0.7593 0.7984 0.6330 0.320 Uiso 1 1 calc R U
C120 C 1.337(3) 0.973(3) 0.2791(18) 0.25(2) Uani 1 1 d . .
H12A H 1.4038 0.9451 0.2590 0.295 Uiso 1 1 calc R U
H12B H 1.3580 0.9905 0.3141 0.295 Uiso 1 1 calc R U
C122 C 1.313(3) 1.183(4) 0.2142(16) 0.26(2) Uani 1 1 d . .
H12C H 1.2729 1.2062 0.2474 0.313 Uiso 1 1 calc R U
H12D H 1.3745 1.2147 0.2050 0.313 Uiso 1 1 calc R U
C201 C 0.762(4) 0.850(7) 0.447(4) 0.72(12) Uani 1 1 d . .
H20A H 0.6873 0.8803 0.4517 0.859 Uiso 1 1 calc R U
H20B H 0.7608 0.7929 0.4532 0.859 Uiso 1 1 calc R U
C200 C 0.836(4) 0.873(3) 0.396(4) 0.39(4) Uani 1 1 d . .
H20C H 0.8988 0.8320 0.3878 0.474 Uiso 1 1 calc R U
H20D H 0.8642 0.9245 0.4012 0.474 Uiso 1 1 calc R U
C202 C 0.837(7) 0.882(5) 0.470(3) 0.47(6) Uani 1 1 d . .
H20E H 0.8431 0.9356 0.4555 0.568 Uiso 1 1 calc R U
H20F H 0.9094 0.8491 0.4621 0.568 Uiso 1 1 calc R U
C204 C 0.805(4) 0.885(3) 0.531(2) 0.32(3) Uani 1 1 d . .
H20G H 0.8737 0.8843 0.5493 0.389 Uiso 1 1 calc R U
H20H H 0.7611 0.9367 0.5391 0.389 Uiso 1 1 calc R U
C203 C 0.611(3) 0.763(3) 0.6309(19) 0.29(2) Uani 1 1 d D .
H20I H 0.5593 0.7956 0.6568 0.353 Uiso 1 1 calc R U
H20J H 0.5696 0.7546 0.5996 0.353 Uiso 1 1 calc R U
C210 C 1.249(3) 0.919(3) 0.2871(15) 0.228(15) Uani 1 1 d . .
H21A H 1.2612 0.8898 0.3208 0.273 Uiso 1 1 calc R U
H21B H 1.1785 0.9540 0.2935 0.273 Uiso 1 1 calc R U
O201 O 0.130(3) 0.506(2) 0.0247(15) 0.401(16) Uiso 1 1 d . .
C999 C 0.035(4) 0.495(2) -0.0343(15) 0.309(18) Uiso 1 1 d . .
O998 O 0.525(12) 0.013(10) 0.447(5) 1.08(17) Uani 1 1 d . .

loop_
_atom_site_aniso_label
_atom_site_aniso_U_11
_atom_site_aniso_U_22
_atom_site_aniso_U_33
_atom_site_aniso_U_23
_atom_site_aniso_U_13
_atom_site_aniso_U_12
O1 0.073(9) 0.116(12) 0.192(15) -0.035(11) -0.019(9) -0.016(8)
O2 0.070(9) 0.118(13) 0.170(15) 0.025(11) 0.000(8) -0.002(8)
N2 0.115(13) 0.099(14) 0.099(15) 0.026(15) 0.004(11) -0.032(11)
O13 0.084(10) 0.170(14) 0.139(14) 0.006(12) 0.015(9) -0.047(9)
O14 0.091(10) 0.167(13) 0.097(11) -0.005(10) -0.004(7) -0.038(9)
O5 0.170(15) 0.164(14) 0.172(15) 0.037(12) -0.025(11) -0.064(12)
N16 0.057(12) 0.14(2) 0.154(19) -0.030(16) -0.035(13) -0.018(12)
N1 0.110(14) 0.126(19) 0.113(16) -0.017(15) -0.026(10) -0.016(11)
N4 0.085(14) 0.142(16) 0.133(17) 0.020(16) 0.000(13) -0.027(13)
N5 0.098(15) 0.144(16) 0.12(2) 0.046(13) 0.046(17) -0.058(13)
O4 0.068(13) 0.174(17) 0.173(17) -0.014(13) -0.005(11) -0.025(11)
C014 0.11(2) 0.14(3) 0.052(17) -0.027(17) 0.008(15) -0.015(17)
N7 0.102(15) 0.160(16) 0.15(2) -0.012(16) -0.003(14) -0.033(14)
O6 0.101(13) 0.28(2) 0.138(17) 0.084(16) -0.004(13) -0.095(12)
N12 0.088(15) 0.157(19) 0.13(2) -0.031(19) -0.005(15) -0.023(14)
C019 0.050(13) 0.13(3) 0.15(2) 0.005(18) -0.010(14) 0.020(13)
O9 0.108(14) 0.24(2) 0.17(2) 0.056(15) 0.041(12) -0.066(12)
C022 0.073(18) 0.12(2) 0.16(3) 0.00(3) 0.042(19) -0.05(2)
C023 0.08(2) 0.17(3) 0.08(3) 0.04(2) -0.003(19) -0.045(17)
C024 0.051(19) 0.17(4) 0.29(5) 0.20(4) -0.02(2) -0.01(2)
N13 0.098(16) 0.19(2) 0.16(2) 0.049(15) -0.043(16) -0.023(16)
C026 0.09(3) 0.14(2) 0.09(3) 0.02(2) -0.03(3) 0.00(2)
C027 0.11(3) 0.14(3) 0.18(3) 0.04(2) 0.00(2) -0.05(2)
N3 0.045(13) 0.17(2) 0.144(17) 0.021(15) -0.031(11) 0.001(14)
C031 0.14(2) 0.15(2) 0.15(3) -0.01(2) -0.03(2) -0.03(2)
C032 0.10(3) 0.19(3) 0.19(4) -0.06(3) -0.06(3) 0.00(2)
C033 0.11(2) 0.16(2) 0.08(2) 0.06(3) 0.02(2) 0.033(16)
N10 0.121(14) 0.161(19) 0.085(16) -0.016(14) 0.017(10) -0.061(13)
O3 0.100(11) 0.164(14) 0.140(13) 0.043(12) -0.012(9) -0.020(9)
C037 0.063(16) 0.19(3) 0.10(2) 0.00(2) -0.013(16) -0.04(2)
C039 0.075(18) 0.17(3) 0.08(2) 0.04(2) -0.006(16) -0.08(2)
O7 0.168(14) 0.183(14) 0.118(12) 0.055(12) 0.007(10) -0.023(11)
C045 0.079(16) 0.18(2) 0.24(3) 0.05(2) 0.043(16) -0.039(17)
C049 0.10(2) 0.09(2) 0.17(3) 0.01(2) 0.025(18) -0.040(19)
C050 0.07(2) 0.19(3) 0.20(4) 0.06(3) 0.03(3) -0.009(19)
N15 0.122(15) 0.173(18) 0.098(14) 0.031(13) -0.020(13) -0.028(15)
O12 0.105(13) 0.219(18) 0.142(18) 0.012(14) 0.033(11) -0.011(11)
O100 0.095(12) 0.29(2) 0.203(16) 0.140(17) -0.103(11) -0.059(12)
C054 0.05(2) 0.22(5) 0.14(3) 0.02(2) -0.018(18) -0.05(3)
C055 0.057(16) 0.21(2) 0.21(3) 0.01(2) 0.032(18) 0.006(15)
C056 0.021(14) 0.21(2) 0.20(3) -0.01(2) -0.014(16) -0.035(15)
O8 0.166(15) 0.225(19) 0.169(17) -0.010(14) -0.027(14) -0.004(12)
C059 0.073(18) 0.29(5) 0.11(2) -0.03(3) 0.015(15) -0.05(2)
O11 0.166(15) 0.216(17) 0.174(15) 0.108(15) 0.010(12) 0.005(12)
N11 0.10(2) 0.25(3) 0.22(3) 0.02(2) -0.01(2) -0.077(17)
C063 0.066(16) 0.149(19) 0.16(2) -0.01(2) -0.020(16) -0.019(14)
C065 0.090(17) 0.18(2) 0.12(2) 0.00(2) 0.008(15) -0.040(17)
C066 0.14(2) 0.18(2) 0.14(3) -0.02(2) 0.048(18) -0.10(2)
C067 0.09(2) 0.19(4) 0.12(4) 0.05(4) 0.04(2) -0.01(2)
C069 0.08(2) 0.35(5) 0.18(3) 0.04(3) -0.09(2) -0.05(2)
C070 0.048(19) 0.23(4) 0.37(5) -0.13(4) 0.04(3) -0.09(2)
C071 0.122(19) 0.22(3) 0.16(2) -0.01(2) -0.009(18) -0.064(19)
C073 0.16(3) 0.24(3) 0.12(3) 0.00(2) -0.02(2) -0.02(2)
C075 0.15(2) 0.14(2) 0.23(3) -0.02(2) -0.04(2) -0.01(2)
C076 0.17(2) 0.15(2) 0.115(19) 0.054(16) -0.056(18) -0.054(18)
C077 0.060(18) 0.13(3) 0.31(7) -0.05(5) 0.05(3) -0.033(19)
C078 0.10(2) 0.13(2) 0.16(2) 0.021(19) 0.032(17) -0.035(18)
C079 0.10(2) 0.25(4) 0.18(3) 0.00(3) 0.03(2) -0.05(2)
C082 0.24(4) 0.20(3) 0.18(3) -0.01(2) 0.12(3) -0.10(2)
C083 0.11(2) 0.19(2) 0.16(2) 0.059(17) 0.009(16) -0.022(17)
C084 0.09(2) 0.23(5) 0.05(3) 0.02(3) 0.019(17) 0.01(2)
C085 0.12(2) 0.17(3) 0.20(4) -0.02(3) -0.05(3) 0.00(2)
C087 0.18(3) 0.21(3) 0.12(3) 0.02(2) 0.02(3) -0.02(2)
C089 0.10(2) 0.20(4) 0.20(4) 0.02(4) -0.02(2) -0.06(2)
C090 0.56(9) 0.18(3) 0.23(4) 0.10(3) -0.24(5) 0.03(3)
C091 0.15(3) 0.18(3) 0.19(4) -0.05(3) 0.05(2) -0.05(2)
C092 0.14(3) 0.17(3) 0.09(3) -0.02(2) -0.03(2) -0.02(2)
C093 0.08(2) 0.22(4) 0.20(3) 0.00(3) 0.00(2) -0.06(2)
C094 0.096(19) 0.21(3) 0.117(19) 0.032(19) -0.029(15) -0.09(2)
C098 0.10(2) 0.24(3) 0.31(3) -0.07(3) -0.03(2) -0.09(2)
C099 0.14(3) 0.24(3) 0.25(4) -0.05(3) -0.02(3) -0.07(2)
C100 0.10(2) 0.21(3) 0.24(3) 0.07(3) -0.04(2) -0.04(2)
C101 0.13(2) 0.22(3) 0.35(5) -0.01(3) -0.12(3) 0.01(2)
C102 0.42(7) 0.21(4) 0.17(3) -0.02(3) 0.07(4) 0.00(4)
C104 0.17(3) 0.15(3) 0.15(3) -0.04(3) 0.05(3) 0.03(3)
C106 0.15(2) 0.19(3) 0.20(3) -0.06(2) 0.01(2) -0.04(2)
C108 0.14(3) 0.16(3) 0.31(4) 0.04(3) -0.01(2) -0.05(2)
C109 0.09(2) 0.38(6) 0.25(3) 0.06(4) 0.02(2) -0.11(3)
C111 0.17(4) 0.24(4) 0.32(5) -0.05(3) -0.05(4) 0.04(4)
C114 0.18(3) 0.17(3) 0.29(4) -0.08(3) -0.03(3) -0.04(3)
C115 0.18(3) 0.23(5) 0.17(3) -0.08(3) 0.09(3) 0.00(3)
C118 0.23(4) 0.31(4) 0.23(4) -0.08(3) 0.07(3) -0.14(3)
C119 0.23(4) 0.23(4) 0.37(6) 0.09(4) -0.05(4) -0.14(3)
C120 0.19(3) 0.22(4) 0.37(5) -0.05(3) -0.12(4) -0.10(3)
C122 0.10(3) 0.48(9) 0.22(4) -0.04(4) -0.01(3) -0.08(4)
C201 0.08(3) 1.4(3) 0.67(16) -0.40(16) 0.13(5) -0.21(7)
C200 0.18(5) 0.46(7) 0.56(11) 0.06(7) -0.19(6) 0.00(4)
C202 0.48(12) 0.71(12) 0.25(6) 0.00(7) 0.18(7) -0.31(10)
C204 0.27(5) 0.38(5) 0.39(7) 0.13(5) -0.14(5) -0.22(4)
C203 0.25(5) 0.21(5) 0.46(7) 0.08(4) -0.19(5) -0.05(4)
C210 0.22(4) 0.21(4) 0.25(4) -0.03(3) -0.06(4) 0.01(3)
O998 0.61(14) 0.98(17) 1.6(4) -0.4(3) -0.4(3) 0.47(13)

loop_
_atom_type_symbol
_atom_type_description
_atom_type_scat_dispersion_real
_atom_type_scat_dispersion_imag
_atom_type_scat_source
C C 0.0192 0.0096 'International Tables Vol C Tables 4.2.6.8 and 6.1.1.4'
H H 0.0000 0.0000 'International Tables Vol C Tables 4.2.6.8 and 6.1.1.4'
N N 0.0330 0.0189 'International Tables Vol C Tables 4.2.6.8 and 6.1.1.4'
O O 0.0517 0.0336 'International Tables Vol C Tables 4.2.6.8 and 6.1.1.4'

loop_
_geom_angle_atom_site_label_1
_geom_angle_atom_site_label_2
_geom_angle_atom_site_label_3
_geom_angle
_geom_angle_site_symmetry_1
C028 N2 C074 126(3) .
N16 C007 C022 125(4) .
N16 C007 N5 119(4) .
C022 C007 N5 116(5) .
C007 N16 C043 115(4) .
C034 N1 C074 143(3) .
C062 N4 C064 134(3) .
C019 C011 C049 122(3) .
C019 C011 C064 117(4) .
C049 C011 C064 121(4) .
C026 N5 C007 122(3) .
C028 C014 C063 113(2) .
C028 C014 C056 112(2) .
C063 C014 C056 104.9(17) .
C028 C014 C034 118(2) .
C063 C014 C034 101(2) .
C056 C014 C034 106.9(18) .
C103 N7 C096 129(4) .
C095 N14 C032 134(4) .
C023 N12 C068 118(4) .
C011 C019 C058 110(3) .
C113 N6 C040 128(2) .
C027 C022 C007 116(4) .
N12 C023 C044 129(3) .
N12 C023 N13 115(3) .
C044 C023 N13 116(3) .
C049 C024 C059 117(4) .
C049 C024 C070 126(4) .
C059 C024 C070 117(3) .
C047 N13 C023 124(3) .
O6 C026 N5 128(3) .
O6 C026 C050 127(4) .
N5 C026 C050 105(3) .
C022 C027 C037 123(3) .
O3 C028 N2 123(3) .
O3 C028 C014 117(3) .
N2 C028 C014 120(3) .
C054 N3 C043 131(3) .
O13 C030 N10 126(3) .
O13 C030 C039 127(3) .
N10 C030 C039 107(3) .
C210 C031 C066 120(3) .
N11 C032 N14 114(4) .
N11 C032 C097 128(3) .
N14 C032 C097 118(4) .
C067 C033 C072 129(4) .
O2 C034 N1 129(3) .
O2 C034 C014 127(3) .
N1 C034 C014 104(2) .
C030 N10 C088 142(3) .
C043 C037 C027 111(3) .
C076 C038 C062 121(3) .
C084 C039 C078 121(2) .
C084 C039 C030 110(3) .
C078 C039 C030 105(3) .
C084 C039 C086 115(3) .
C078 C039 C086 104(2) .
C030 C039 C086 99.6(19) .
N15 C040 N6 115(3) .
N15 C040 C081 124(3) .
N6 C040 C081 120(3) .
C071 C042 C047 118(3) .
N16 C043 C037 130(4) .
N16 C043 N3 112(4) .
C037 C043 N3 118(5) .
C023 C044 C091 113(3) .
C084 N9 C088 115(3) .
N13 C047 O100 133(3) .
N13 C047 C042 115(3) .
O100 C047 C042 112(3) .
C068 N8 C092 129(3) .
C024 C049 C011 124(4) .
C026 C050 C069 108(3) .
C062 N15 C040 121(3) .
O4 C054 N3 119(3) .
O4 C054 C058 120(3) .
N3 C054 C058 121(3) .
C055 C056 C014 110.8(17) .
C059 C058 C019 128(3) .
C059 C058 C054 113(4) .
C019 C058 C054 119(4) .
C058 C059 C024 119(4) .
C032 N11 C096 112(4) .
N4 C062 N15 118(3) .
N4 C062 C038 125(4) .
N15 C062 C038 117(4) .
C014 C063 C080 113.7(18) .
O5 C064 N4 116(4) .
O5 C064 C011 121(5) .
N4 C064 C011 124(4) .
C066 C065 C113 113(2) .
C065 C066 C031 108(2) .
C033 C067 C089 119(3) .
C033 C067 C103 128(5) .
C089 C067 C103 112(5) .
N12 C068 N8 119(5) .
N12 C068 C085 121(4) .
N8 C068 C085 120(5) .
C050 C069 C082 112(4) .
C098 C070 C090 121(3) .
C098 C070 C024 103(3) .
C090 C070 C024 115(3) .
C098 C070 C075 105(3) .
C090 C070 C075 110(3) .
C024 C070 C075 99(3) .
C042 C071 C108 109(2) .
C092 C072 C033 141(5) .
C092 C072 C115 108(5) .
C033 C072 C115 111(4) .
C096 C073 C087 119(4) .
O1 C074 N1 138(3) .
O1 C074 N2 115(3) .
N1 C074 N2 108(2) .
C038 C076 C081 124(2) .
C115 C077 C089 120(4) .
C115 C077 C104 127(6) .
C089 C077 C104 113(6) .
C039 C078 C083 108.1(19) .
C100 C079 C102 119(3) .
C076 C081 C040 113(2) .
C099 C082 C069 115(3) .
N9 C084 O12 119(3) .
N9 C084 C039 134(3) .
O12 C084 C039 107(3) .
C091 C085 C068 118(4) .
C045 C086 C039 109(2) .
C073 C087 C097 119(3) .
O14 C088 N10 138(3) .
O14 C088 N9 110(3) .
N10 C088 N9 112(2) .
C067 C089 C077 116(4) .
C085 C091 C044 121(3) .
O9 C092 C072 137(3) .
O9 C092 N8 117(3) .
C072 C092 N8 106(3) .
C114 C093 C122 113(4) .
C095 C094 C100 119(3) .
O11 C095 N14 113(4) .
O11 C095 C094 122(3) .
N14 C095 C094 124(4) .
C073 C096 N11 125(5) .
C073 C096 N7 124(5) .
N11 C096 N7 111(5) .
C087 C097 C032 116(3) .
C082 C099 C114 115(3) .
C094 C100 C079 117(3) .
C079 C102 C200 109(4) .
O8 C103 N7 122(5) .
O8 C103 C067 121(5) .
N7 C103 C067 117(4) .
C106 C104 C101 109(3) .
C106 C104 C077 110(4) .
C101 C104 C077 115(3) .
C106 C104 C118 104(3) .
C101 C104 C118 107(4) .
C077 C104 C118 111(4) .
C119 C105 C204 131(5) .
C203 C108 C071 123(3) .
C111 C109 C120 102(4) .
C109 C111 C122 104(4) .
O7 C113 N6 121(3) .
O7 C113 C065 124(2) .
N6 C113 C065 114(3) .
C093 C114 C099 106(3) .
C077 C115 C072 125(5) .
C105 C119 C203 127(5) .
C210 C120 C109 104(3) .
C093 C122 C111 122(4) .
C202 C201 C200 80(5) .
C201 C200 C102 104(5) .
C201 C200 C202 43(4) .
C102 C200 C202 142(6) .
C201 C202 C204 108(6) .
C201 C202 C200 57(6) .
C204 C202 C200 164(6) .
C105 C204 C202 120(4) .
C108 C203 C119 123(4) .
C031 C210 C120 122(3) .
C999 C999 O201 64(2) 2_565

loop_
_geom_bond_atom_site_label_1
_geom_bond_atom_site_label_2
_geom_bond_distance
_geom_bond_site_symmetry_2
O1 C074 1.20(3) .
O2 C034 1.16(2) .
N2 C028 1.34(2) .
N2 C074 1.45(2) .
O13 C030 1.19(3) .
O14 C088 1.22(2) .
O5 C064 1.23(3) .
C007 N16 1.26(3) .
C007 C022 1.36(3) .
C007 N5 1.39(3) .
N16 C043 1.31(3) .
N1 C034 1.33(2) .
N1 C074 1.34(2) .
N4 C062 1.25(3) .
N4 C064 1.39(3) .
C011 C019 1.43(3) .
C011 C049 1.47(3) .
C011 C064 1.48(3) .
N5 C026 1.40(3) .
O4 C054 1.25(3) .
C014 C028 1.46(2) .
C014 C063 1.48(2) .
C014 C056 1.58(2) .
C014 C034 1.63(3) .
N7 C103 1.39(4) .
N7 C096 1.42(4) .
N14 C095 1.34(3) .
N14 C032 1.36(3) .
O6 C026 1.21(3) .
N12 C023 1.29(2) .
N12 C068 1.32(4) .
C019 C058 1.44(3) .
N6 C113 1.37(2) .
N6 C040 1.42(2) .
O9 C092 1.19(3) .
C022 C027 1.36(3) .
C023 C044 1.35(3) .
C023 N13 1.42(3) .
C024 C049 1.31(3) .
C024 C059 1.44(4) .
C024 C070 1.59(5) .
N13 C047 1.27(3) .
C026 C050 1.48(3) .
C027 C037 1.37(3) .
C028 O3 1.27(2) .
N3 C054 1.34(3) .
N3 C043 1.49(3) .
C030 N10 1.28(2) .
C030 C039 1.61(3) .
C031 C210 1.42(3) .
C031 C066 1.57(3) .
C032 N11 1.34(4) .
C032 C097 1.39(3) .
C033 C067 1.34(3) .
C033 C072 1.38(4) .
N10 C088 1.32(2) .
C037 C043 1.36(3) .
C038 C076 1.33(2) .
C038 C062 1.42(3) .
C039 C084 1.43(3) .
C039 C078 1.49(3) .
C039 C086 1.64(3) .
C040 N15 1.33(2) .
C040 C081 1.42(2) .
O7 C113 1.26(2) .
C042 C071 1.50(3) .
C042 C047 1.60(3) .
C044 C091 1.44(3) .
C045 C086 1.45(2) .
N9 C084 1.25(3) .
N9 C088 1.46(2) .
C047 O100 1.24(3) .
N8 C068 1.37(3) .
N8 C092 1.44(3) .
C050 C069 1.51(3) .
N15 C062 1.34(3) .
O12 C084 1.30(3) .
C054 C058 1.51(3) .
C055 C056 1.53(2) .
O8 C103 1.23(3) .
C058 C059 1.39(3) .
O11 C095 1.29(3) .
N11 C096 1.33(4) .
C063 C080 1.56(2) .
C065 C066 1.48(2) .
C065 C113 1.51(3) .
C067 C089 1.38(4) .
C067 C103 1.49(4) .
C068 C085 1.41(3) .
C069 C082 1.63(4) .
C070 C098 1.51(3) .
C070 C090 1.48(5) .
C070 C075 1.65(3) .
C071 C108 1.68(3) .
C072 C092 1.39(4) .
C072 C115 1.40(4) .
C073 C096 1.38(3) .
C073 C087 1.37(3) .
C076 C081 1.38(2) .
C077 C115 1.36(4) .
C077 C089 1.46(5) .
C077 C104 1.57(4) .
C078 C083 1.57(2) .
C079 C100 1.53(3) .
C079 C102 1.59(3) .
C082 C099 1.55(3) .
C085 C091 1.36(3) .
C087 C097 1.34(3) .
C093 C114 1.46(3) .
C093 C122 1.58(4) .
C094 C095 1.40(3) .
C094 C100 1.52(3) .
C099 C114 1.62(3) .
C101 C104 1.49(3) .
C102 C200 1.69(5) .
C104 C106 1.43(3) .
C104 C118 1.58(4) .
C105 C119 1.38(2) .
C105 C204 1.50(5) .
C108 C203 1.30(3) .
C109 C111 1.36(4) .
C109 C120 1.74(4) .
C111 C122 1.58(5) .
C119 C203 1.45(2) .
C120 C210 1.46(4) .
C201 C202 1.27(9) .
C201 C200 1.55(12) .
C200 C202 1.81(10) .
C202 C204 1.53(6) .
O201 C999 1.94(5) .
C999 C999 1.82(7) 2_565

loop_
_geom_torsion_atom_site_label_1
_geom_torsion_atom_site_label_2
_geom_torsion_atom_site_label_3
_geom_torsion_atom_site_label_4
_geom_torsion
C022 C007 N16 C043 3(4)
N5 C007 N16 C043 -179.6(18)
N16 C007 N5 C026 136(3)
C022 C007 N5 C026 -47(3)
C049 C011 C019 C058 1(3)
C064 C011 C019 C058 -179(2)
N16 C007 C022 C027 -5(4)
N5 C007 C022 C027 178(2)
C068 N12 C023 C044 -3(4)
C068 N12 C023 N13 175.9(19)
N12 C023 N13 C047 -139(2)
C044 C023 N13 C047 40(3)
C007 N5 C026 O6 14(4)
C007 N5 C026 C050 -169(3)
C007 C022 C027 C037 6(3)
C074 N2 C028 O3 177.2(16)
C074 N2 C028 C014 -3(3)
C063 C014 C028 O3 -55(3)
C056 C014 C028 O3 63(3)
C034 C014 C028 O3 -172.4(17)
C063 C014 C028 N2 125(2)
C056 C014 C028 N2 -117(2)
C034 C014 C028 N2 8(3)
C095 N14 C032 N11 -139(3)
C095 N14 C032 C097 49(4)
C074 N1 C034 O2 -174(2)
C074 N1 C034 C014 15(3)
C028 C014 C034 O2 178(2)
C063 C014 C034 O2 55(3)
C056 C014 C034 O2 -55(3)
C028 C014 C034 N1 -11(2)
C063 C014 C034 N1 -134.2(17)
C056 C014 C034 N1 116.4(19)
O13 C030 N10 C088 174(2)
C039 C030 N10 C088 -5(4)
C022 C027 C037 C043 -6(3)
O13 C030 C039 C084 -176(2)
N10 C030 C039 C084 3(3)
O13 C030 C039 C078 -45(3)
N10 C030 C039 C078 134(2)
O13 C030 C039 C086 62(3)
N10 C030 C039 C086 -119(2)
C113 N6 C040 N15 145(2)
C113 N6 C040 C081 -39(3)
C007 N16 C043 C037 -4(4)
C007 N16 C043 N3 179.1(18)
C027 C037 C043 N16 5(3)
C027 C037 C043 N3 -178.1(18)
C054 N3 C043 N16 168(2)
C054 N3 C043 C037 -9(3)
N12 C023 C044 C091 2(4)
N13 C023 C044 C091 -178(2)
C023 N13 C047 O100 -7(4)
C023 N13 C047 C042 175(2)
C071 C042 C047 N13 153(2)
C071 C042 C047 O100 -26(3)
C059 C024 C049 C011 5(4)
C070 C024 C049 C011 -175(2)
C019 C011 C049 C024 -2(3)
C064 C011 C049 C024 178(2)
O6 C026 C050 C069 27(4)
N5 C026 C050 C069 -150.3(19)
N6 C040 N15 C062 177.1(19)
C081 C040 N15 C062 1(3)
C043 N3 C054 O4 -6(4)
C043 N3 C054 C058 169(2)
C028 C014 C056 C055 67(3)
C063 C014 C056 C055 -170.2(19)
C034 C014 C056 C055 -64(2)
C011 C019 C058 C059 -4(3)
C011 C019 C058 C054 -179.7(19)
O4 C054 C058 C059 25(3)
N3 C054 C058 C059 -151(2)
O4 C054 C058 C019 -159(2)
N3 C054 C058 C019 26(3)
C019 C058 C059 C024 7(4)
C054 C058 C059 C024 -177(2)
C049 C024 C059 C058 -7(4)
C070 C024 C059 C058 173(2)
N14 C032 N11 C096 -173(2)
C097 C032 N11 C096 -2(4)
C064 N4 C062 N15 169(2)
C064 N4 C062 C038 -7(4)
C040 N15 C062 N4 -177.4(19)
C040 N15 C062 C038 -1(3)
C076 C038 C062 N4 178(2)
C076 C038 C062 N15 2(4)
C028 C014 C063 C080 -58(3)
C056 C014 C063 C080 179.8(17)
C034 C014 C063 C080 69(2)
C062 N4 C064 O5 7(4)
C062 N4 C064 C011 -173(3)
C019 C011 C064 O5 157(2)
C049 C011 C064 O5 -23(4)
C019 C011 C064 N4 -24(3)
C049 C011 C064 N4 156(2)
C113 C065 C066 C031 -172.7(18)
C210 C031 C066 C065 170(2)
C072 C033 C067 C089 4(4)
C072 C033 C067 C103 -177(3)
C023 N12 C068 N8 180(2)
C023 N12 C068 C085 3(4)
C092 N8 C068 N12 -163(2)
C092 N8 C068 C085 14(4)
C026 C050 C069 C082 -168(2)
C049 C024 C070 C098 55(4)
C059 C024 C070 C098 -125(3)
C049 C024 C070 C090 -171(3)
C059 C024 C070 C090 10(4)
C049 C024 C070 C075 -53(4)
C059 C024 C070 C075 127(3)
C047 C042 C071 C108 170(2)
C067 C033 C072 C092 -174(3)
C067 C033 C072 C115 -3(4)
C034 N1 C074 O1 172(2)
C034 N1 C074 N2 -10(3)
C028 N2 C074 O1 -179.9(17)
C028 N2 C074 N1 2(2)
C062 C038 C076 C081 -4(4)
C084 C039 C078 C083 52(3)
C030 C039 C078 C083 -73(2)
C086 C039 C078 C083 -176.9(17)
C038 C076 C081 C040 3(3)
N15 C040 C081 C076 -2(3)
N6 C040 C081 C076 -177.7(17)
C050 C069 C082 C099 -66(3)
C088 N9 C084 O12 176(2)
C088 N9 C084 C039 5(4)
C078 C039 C084 N9 -127(3)
C030 C039 C084 N9 -5(4)
C086 C039 C084 N9 107(3)
C078 C039 C084 O12 61(3)
C030 C039 C084 O12 -177(2)
C086 C039 C084 O12 -65(3)
N12 C068 C085 C091 0(4)
N8 C068 C085 C091 -178(2)
C084 C039 C086 C045 -52(3)
C078 C039 C086 C045 173(2)
C030 C039 C086 C045 65(3)
C096 C073 C087 C097 4(4)
C030 N10 C088 O14 -179(3)
C030 N10 C088 N9 5(4)
C084 N9 C088 O14 179.0(19)
C084 N9 C088 N10 -4(3)
C033 C067 C089 C077 -5(4)
C103 C067 C089 C077 177(2)
C115 C077 C089 C067 5(4)
C104 C077 C089 C067 179(3)
C068 C085 C091 C044 -2(5)
C023 C044 C091 C085 1(4)
C033 C072 C092 O9 149(4)
C115 C072 C092 O9 -22(5)
C033 C072 C092 N8 -34(4)
C115 C072 C092 N8 155(2)
C068 N8 C092 O9 6(4)
C068 N8 C092 C072 -172(3)
C032 N14 C095 O11 -18(4)
C032 N14 C095 C094 174(3)
C100 C094 C095 O11 43(3)
C100 C094 C095 N14 -149(2)
C087 C073 C096 N11 -1(4)
C087 C073 C096 N7 -178(2)
C032 N11 C096 C073 0(4)
C032 N11 C096 N7 177(2)
C103 N7 C096 C073 5(4)
C103 N7 C096 N11 -172(2)
C073 C087 C097 C032 -5(4)
N11 C032 C097 C087 5(4)
N14 C032 C097 C087 176(2)
C069 C082 C099 C114 178(3)
C095 C094 C100 C079 166(2)
C102 C079 C100 C094 -175(2)
C100 C079 C102 C200 174(4)
C096 N7 C103 O8 -10(4)
C096 N7 C103 C067 175(2)
C033 C067 C103 O8 -151(3)
C089 C067 C103 O8 27(4)
C033 C067 C103 N7 24(4)
C089 C067 C103 N7 -158(2)
C115 C077 C104 C106 -121(4)
C089 C077 C104 C106 65(4)
C115 C077 C104 C101 115(4)
C089 C077 C104 C101 -59(4)
C115 C077 C104 C118 -6(5)
C089 C077 C104 C118 -180(2)
C042 C071 C108 C203 58(5)
C120 C109 C111 C122 -161(3)
C040 N6 C113 O7 9(3)
C040 N6 C113 C065 -175.0(19)
C066 C065 C113 O7 -34(3)
C066 C065 C113 N6 150.4(19)
C122 C093 C114 C099 -170(2)
C082 C099 C114 C093 -80(3)
C089 C077 C115 C072 -5(5)
C104 C077 C115 C072 -178(3)
C092 C072 C115 C077 178(3)
C033 C072 C115 C077 4(4)
C204 C105 C119 C203 162(5)
C111 C109 C120 C210 -172(3)
C114 C093 C122 C111 179(3)
C109 C111 C122 C093 -57(5)
C202 C201 C200 C102 -157(7)
C079 C102 C200 C201 -78(7)
C079 C102 C200 C202 -104(7)
C200 C201 C202 C204 175(7)
C102 C200 C202 C201 38(11)
C201 C200 C202 C204 -18(22)
C102 C200 C202 C204 20(28)
C119 C105 C204 C202 -175(7)
C201 C202 C204 C105 32(12)
C200 C202 C204 C105 47(27)
C071 C108 C203 C119 -179(3)
C105 C119 C203 C108 99(6)
C066 C031 C210 C120 175(3)
C109 C120 C210 C031 85(4)
